data_4101017
_journal_name_full 'Journal of the American Chemical Society'
_journal_paper_doi 10.1021/ja0552895
_journal_year 2006
_chemical_formula_moiety 'C29 H30 O5'
_chemical_formula_sum 'C29 H30 O5'
_chemical_formula_weight 458.55
_space_group_IT_number 2
_symmetry_cell_setting triclinic
_symmetry_Int_Tables_number 2
_symmetry_space_group_name_Hall '-P 1'
_symmetry_space_group_name_H-M 'P -1'
_cell_angle_alpha 95.42(1)
_cell_angle_beta 109.67(1)
_cell_angle_gamma 107.105(6)
_cell_formula_units_Z 3
_cell_length_a 8.928(2)
_cell_length_b 11.884(3)
_cell_length_c 12.955(3)
_cell_measurement_temperature 296.1
_cell_volume 1208.1(5)
_exptl_crystal_density_diffrn 1.891
_cod_database_code 4101017

loop_
_symmetry_equiv_pos_as_xyz
x,y,z
-x,-y,-z

loop_
_atom_site_label
_atom_site_type_symbol
_atom_site_fract_x
_atom_site_fract_y
_atom_site_fract_z
_atom_site_U_iso_or_equiv
_atom_site_adp_type
_atom_site_occupancy
_atom_site_symmetry_multiplicity
_atom_site_calc_flag
_atom_site_refinement_flags
_atom_site_disorder_assembly
_atom_site_disorder_group
O1 O 0.316(1) -0.0831(8) 0.1909(8) 0.077(3) Uani 1.00 1 d . . .
O2 O 1.046(1) 0.3103(9) 0.3282(7) 0.085(3) Uani 1.00 1 d . . .
O3 O 1.2471(9) 0.3048(8) 0.2667(7) 0.067(2) Uani 1.00 1 d . . .
O4 O 1.091(1) 0.1864(9) 0.0045(8) 0.078(3) Uani 1.00 1 d . . .
O5 O 0.996(1) 0.3378(9) 0.0330(9) 0.092(4) Uani 1.00 1 d . . .
C1 C 0.452(1) -0.076(1) 0.1841(9) 0.046(3) Uani 1.00 1 d . . .
C2 C 0.509(1) -0.1833(9) 0.1827(9) 0.050(3) Uani 1.00 1 d . . .
C3 C 0.602(1) -0.2007(9) 0.2988(8) 0.043(3) Uani 1.00 1 d . . .
C4 C 0.759(1) -0.0824(9) 0.3500(8) 0.042(3) Uani 1.00 1 d . . .
C5 C 0.871(1) -0.0522(9) 0.2826(9) 0.045(3) Uani 1.00 1 d . . .
C6 C 0.846(1) 0.0164(8) 0.2058(8) 0.039(2) Uani 1.00 1 d . . .
C7 C 0.712(1) 0.0702(9) 0.1716(8) 0.046(3) Uani 1.00 1 d . . .
C8 C 0.552(1) 0.0429(9) 0.1672(8) 0.045(3) Uani 1.00 1 d . . .
C9 C 0.968(1) 0.0645(9) 0.1489(9) 0.045(3) Uani 1.00 1 d . . .
C10 C 0.969(1) 0.1913(9) 0.1459(8) 0.042(3) Uani 1.00 1 d . . .
C11 C 0.786(1) 0.1807(9) 0.1261(9) 0.052(3) Uani 1.00 1 d . . .
C12 C 1.016(1) -0.100(1) 0.312(1) 0.062(4) Uani 1.00 1 d . . .
C13 C 0.455(1) 0.125(1) 0.138(1) 0.059(4) Uani 1.00 1 d . . .
C14 C 0.499(1) -0.2155(9) 0.3696(9) 0.046(3) Uani 1.00 1 d . . .
C15 C 0.343(1) -0.315(1) 0.333(1) 0.061(4) Uani 1.00 1 d . . .
C16 C 0.236(2) -0.336(1) 0.392(1) 0.073(5) Uani 1.00 1 d . . .
C17 C 0.283(2) -0.259(1) 0.493(1) 0.074(5) Uani 1.00 1 d . . .
C18 C 0.431(2) -0.162(1) 0.529(1) 0.068(4) Uani 1.00 1 d . . .
C19 C 0.538(1) -0.140(1) 0.469(1) 0.054(3) Uani 1.00 1 d . . .
C20 C 0.658(1) -0.3100(9) 0.2934(8) 0.043(3) Uani 1.00 1 d . . .
C21 C 0.762(1) -0.331(1) 0.3919(9) 0.050(3) Uani 1.00 1 d . . .
C22 C 0.809(1) -0.432(1) 0.392(1) 0.058(3) Uani 1.00 1 d . . .
C23 C 0.762(2) -0.510(1) 0.294(1) 0.070(4) Uani 1.00 1 d . . .
C24 C 0.663(2) -0.490(1) 0.193(1) 0.072(4) Uani 1.00 1 d . . .
C25 C 0.616(2) -0.391(1) 0.198(1) 0.059(3) Uani 1.00 1 d . . .
C26 C 1.089(1) 0.2745(9) 0.2573(9) 0.050(3) Uani 1.00 1 d . . .
C27 C 1.380(2) 0.381(1) 0.371(1) 0.075(4) Uani 1.00 1 d . . .
C28 C 1.031(2) 0.238(1) 0.056(1) 0.060(3) Uani 1.00 1 d . . .
C29 C 1.061(4) 0.376(2) -0.057(2) 0.20(1) Uani 1.00 1 d . . .
H1 H 1.375(2) 0.343(1) 0.432(1) 0.080(5) Uiso 1.00 1 c . . .
H2 H 1.489(2) 0.395(1) 0.368(1) 0.080(5) Uiso 1.00 1 c . . .
H3 H 1.363(2) 0.456(1) 0.383(1) 0.080(5) Uiso 1.00 1 c . . .
H4 H 1.179(4) 0.391(2) -0.028(2) 0.27(2) Uiso 1.00 1 c . . .
H5 H 1.007(4) 0.313(2) -0.122(2) 0.27(2) Uiso 1.00 1 c . . .
H6 H 1.041(4) 0.447(2) -0.076(2) 0.27(2) Uiso 1.00 1 c . . .
H7 H 1.012(1) -0.146(1) 0.368(1) 0.083(5) Uiso 1.00 1 c . . .
H8 H 1.006(1) -0.150(1) 0.247(1) 0.083(5) Uiso 1.00 1 c . . .
H9 H 1.120(1) -0.035(1) 0.339(1) 0.083(5) Uiso 1.00 1 c . . .
H10 H 0.513(1) 0.199(1) 0.192(1) 0.070(4) Uiso 1.00 1 c . . .
H11 H 0.444(1) 0.139(1) 0.066(1) 0.070(4) Uiso 1.00 1 c . . .
H12 H 0.345(1) 0.090(1) 0.139(1) 0.070(4) Uiso 1.00 1 c . . .
H13 H 0.720(1) -0.0176(9) 0.3588(8) 0.052(3) Uiso 1.00 1 c . . .
H14 H 0.827(1) -0.0896(9) 0.4216(8) 0.052(4) Uiso 1.00 1 c . . .
H15 H 0.412(1) -0.2541(9) 0.1447(9) 0.053(3) Uiso 1.00 1 c . . .
H16 H 0.583(1) -0.1727(9) 0.1430(9) 0.053(3) Uiso 1.00 1 c . . .
H17 H 1.077(1) 0.0637(9) 0.1905(9) 0.052(3) Uiso 1.00 1 c . . .
H18 H 0.927(1) 0.0182(9) 0.0749(9) 0.052(3) Uiso 1.00 1 c . . .
H19 H 0.721(1) 0.1690(9) 0.0483(9) 0.059(4) Uiso 1.00 1 c . . .
H20 H 0.784(1) 0.2516(9) 0.1655(9) 0.059(4) Uiso 1.00 1 c . . .
H21 H 0.638(1) -0.070(1) 0.495(1) 0.068(4) Uiso 1.00 1 c . . .
H22 H 0.465(2) -0.108(1) 0.598(1) 0.091(6) Uiso 1.00 1 c . . .
H23 H 0.216(2) -0.273(1) 0.536(1) 0.103(7) Uiso 1.00 1 c . . .
H24 H 0.132(2) -0.401(1) 0.363(1) 0.096(6) Uiso 1.00 1 c . . .
H25 H 0.310(1) -0.369(1) 0.264(1) 0.076(5) Uiso 1.00 1 c . . .
H26 H 0.801(1) -0.275(1) 0.4605(9) 0.057(4) Uiso 1.00 1 c . . .
H27 H 0.874(1) -0.447(1) 0.461(1) 0.071(4) Uiso 1.00 1 c . . .
H28 H 0.798(2) -0.578(1) 0.294(1) 0.093(6) Uiso 1.00 1 c . . .
H29 H 0.629(2) -0.545(1) 0.124(1) 0.084(5) Uiso 1.00 1 c . . .
H30 H 0.548(2) -0.378(1) 0.129(1) 0.067(4) Uiso 1.00 1 c . . .

loop_
_atom_site_aniso_label
_atom_site_aniso_U_11
_atom_site_aniso_U_22
_atom_site_aniso_U_33
_atom_site_aniso_U_12
_atom_site_aniso_U_13
_atom_site_aniso_U_23
O1 0.048(5) 0.089(7) 0.110(7) 0.032(5) 0.038(5) 0.037(6)
O2 0.073(6) 0.110(8) 0.060(5) 0.027(6) 0.027(5) -0.018(5)
O3 0.041(4) 0.074(6) 0.060(5) -0.004(4) 0.015(4) -0.010(4)
O4 0.089(7) 0.095(7) 0.073(6) 0.045(6) 0.043(6) 0.030(5)
O5 0.127(9) 0.069(6) 0.090(7) 0.035(6) 0.049(7) 0.036(5)
C1 0.046(6) 0.054(6) 0.044(6) 0.020(5) 0.020(5) 0.008(5)
C2 0.037(5) 0.043(6) 0.053(6) 0.002(5) 0.010(5) 0.002(5)
C3 0.040(5) 0.044(5) 0.040(5) 0.005(4) 0.019(4) 0.004(4)
C4 0.046(6) 0.044(5) 0.040(5) 0.014(4) 0.024(5) 0.005(4)
C5 0.042(6) 0.039(5) 0.052(6) 0.013(4) 0.019(5) -0.006(5)
C6 0.041(5) 0.037(5) 0.034(5) 0.014(4) 0.010(4) 0.006(4)
C7 0.062(7) 0.040(5) 0.038(5) 0.020(5) 0.022(5) -0.002(4)
C8 0.038(5) 0.052(6) 0.044(6) 0.016(5) 0.014(5) 0.006(5)
C9 0.035(5) 0.044(5) 0.051(6) 0.010(4) 0.016(5) -0.003(5)
C10 0.039(5) 0.041(5) 0.040(5) 0.012(4) 0.010(4) 0.010(4)
C11 0.063(7) 0.042(6) 0.043(6) 0.015(5) 0.014(5) 0.004(5)
C12 0.060(7) 0.072(8) 0.075(8) 0.033(7) 0.036(6) 0.033(7)
C13 0.046(6) 0.054(7) 0.075(8) 0.020(5) 0.016(6) 0.020(6)
C14 0.045(6) 0.045(6) 0.047(6) 0.019(5) 0.014(5) 0.006(5)
C15 0.055(7) 0.052(7) 0.084(9) 0.016(6) 0.037(7) 0.011(6)
C16 0.048(7) 0.09(1) 0.10(1) 0.027(7) 0.047(8) 0.041(9)
C17 0.09(1) 0.076(9) 0.09(1) 0.043(8) 0.058(9) 0.047(8)
C18 0.075(9) 0.083(9) 0.068(8) 0.041(8) 0.039(7) 0.023(7)
C19 0.059(7) 0.050(6) 0.062(7) 0.016(5) 0.038(6) 0.011(5)
C20 0.038(5) 0.042(5) 0.043(6) 0.004(4) 0.018(5) 0.008(4)
C21 0.042(6) 0.052(6) 0.049(6) 0.016(5) 0.012(5) -0.003(5)
C22 0.046(6) 0.051(6) 0.080(8) 0.025(5) 0.022(6) 0.009(6)
C23 0.09(1) 0.043(6) 0.10(1) 0.027(7) 0.061(9) 0.013(7)
C24 0.085(9) 0.056(7) 0.069(9) 0.024(7) 0.028(8) -0.010(6)
C25 0.073(8) 0.047(6) 0.047(6) 0.007(6) 0.026(6) 0.003(5)
C26 0.059(7) 0.043(6) 0.056(7) 0.018(5) 0.032(6) 0.009(5)
C27 0.050(7) 0.061(8) 0.09(1) -0.005(6) 0.017(7) 0.009(7)
C28 0.059(7) 0.052(7) 0.044(6) -0.001(6) 0.008(6) 0.010(5)
C29 0.35(4) 0.15(2) 0.16(2) 0.07(2) 0.19(3) 0.10(2)

loop_
_geom_bond_atom_site_label_1
_geom_bond_site_symmetry_1
_geom_bond_atom_site_label_2
_geom_bond_site_symmetry_2
_geom_bond_distance
_geom_bond_publ_flag
O1 . C1 . 1.228(12) yes
O2 . C26 . 1.195(12) yes
O3 . C26 . 1.310(12) yes
O3 . C27 . 1.458(13) yes
O4 . C28 . 1.208(15) yes
O5 . C28 . 1.350(15) yes
O5 . C29 . 1.521(18) yes
C1 . C2 . 1.508(14) yes
C1 . C8 . 1.512(14) yes
C2 . C3 . 1.523(14) yes
C2 . H15 . 0.9500(2) no
C2 . H16 . 0.95003(16) no
C3 . C4 . 1.556(13) yes
C3 . C14 . 1.493(14) yes
C3 . C20 . 1.523(14) yes
C4 . C5 . 1.522(13) yes
C4 . H13 . 0.9500(2) no
C4 . H14 . 0.95003(18) no
C5 . C6 . 1.346(14) yes
C5 . C12 . 1.514(14) yes
C6 . C7 . 1.477(14) yes
C6 . C9 . 1.517(13) yes
C7 . C8 . 1.351(14) yes
C7 . C11 . 1.551(14) yes
C8 . C13 . 1.480(14) yes
C9 . C10 . 1.506(13) yes
C9 . H17 . 0.9500(2) no
C9 . H18 . 0.9500(2) no
C10 . C11 . 1.536(14) yes
C10 . C26 . 1.507(14) yes
C10 . C28 . 1.529(15) yes
C11 . H19 . 0.9500(2) no
C11 . H20 . 0.9500(2) no
C12 . H7 . 0.95004(17) no
C12 . H8 . 0.95006(19) no
C12 . H9 . 0.9501(2) no
C13 . H10 . 0.9500(2) no
C13 . H11 . 0.95001(19) no
C13 . H12 . 0.9500(2) no
C14 . C15 . 1.434(15) yes
C14 . C19 . 1.371(14) yes
C15 . C16 . 1.395(16) yes
C15 . H25 . 0.9499(2) no
C16 . C17 . 1.373(19) yes
C16 . H24 . 0.9500(2) no
C17 . C18 . 1.366(18) yes
C17 . H23 . 0.95002(16) no
C18 . C19 . 1.407(15) yes
C18 . H22 . 0.9500(2) no
C19 . H21 . 0.9500(2) no
C20 . C21 . 1.397(14) yes
C20 . C25 . 1.366(14) yes
C21 . C22 . 1.376(14) yes
C21 . H26 . 0.9501(2) no
C22 . C23 . 1.363(16) yes
C22 . H27 . 0.94998(17) no
C23 . C24 . 1.406(19) yes
C23 . H28 . 0.9500(2) no
C24 . C25 . 1.357(16) yes
C24 . H29 . 0.9500(2) no
C25 . H30 . 0.95004(17) no
C27 . H1 . 0.94996(17) no
C27 . H2 . 0.9500(2) no
C27 . H3 . 0.9500(2) no
C29 . H4 . 0.9499(2) no
C29 . H5 . 0.9500(2) no
C29 . H6 . 0.9501(2) no

loop_
_cod_related_entry_id
_cod_related_entry_database
_cod_related_entry_code
1 ChemSpider 30659962
